data_8102897
loop_
_publ_author_name
'Dashjav, E.'
'Schnelle, W.'
'Kreiner, G.'
'Kniep, R.'

_publ_section_title
;
Crystal structure of digadolinium tricarbomolybdate(III), Gd~2~[Mo~2~C~3~]
;
_journal_issue 2
_journal_name_full 'Zeitschrift f\"ur Kristallographie - New Crystal Structures'
_journal_page_first 129
_journal_page_last 130
_journal_volume 220
_journal_year 2005
_chemical_formula_moiety 'C3 Gd2 Mo2'
_chemical_formula_sum 'C3 Gd2 Mo2'
_chemical_formula_weight 542.41
_chemical_name_common Gadolinium-tricarbomolybdate(III)
_chemical_name_systematic
;
 Gadolinium-tricarbomolybdate(III)
;
_space_group_IT_number 12
_symmetry_cell_setting monoclinic
_symmetry_Int_Tables_number 12
_symmetry_space_group_name_Hall '-C 2y'
_symmetry_space_group_name_H-M 'C 1 2/m 1'
_atom_sites_solution_hydrogens geom
_atom_sites_solution_primary direct
_atom_sites_solution_secondary difmap
_cell_angle_alpha 90.00
_cell_angle_beta 113.110(10)
_cell_angle_gamma 90.00
_cell_formula_units_Z 2
_cell_length_a 11.870(2)
_cell_length_b 3.3575(6)
_cell_length_c 5.7556(10)
_cell_measurement_reflns_used 24
_cell_measurement_temperature 293(2)
_cell_measurement_theta_max 43
_cell_measurement_theta_min 8
_cell_volume 210.97(7)
_computing_cell_refinement 'CrystalClear (Rigaku Corp., 2000)'
_computing_data_collection 'CrystalClear (Rigaku Corp., 2000)'
_computing_data_reduction 'CrystalClear (Rigaku Corp., 2000)'
_computing_molecular_graphics DIAMOND
_computing_structure_refinement SHELXL-97
_computing_structure_solution SHELXS-97
_diffrn_ambient_temperature 295.1500
_diffrn_detector_area_resol_mean 14.6306
_diffrn_measured_fraction_theta_full 0.870
_diffrn_measured_fraction_theta_max 1.170
_diffrn_measurement_details
;
scan:
    Number of images: 400
               Slice: 0.0000 - 240.0000
         Image width: 0.6000
            Exp time: 20.0000
       Rotation axis: Phi
               Omega: 0.0000
                 Chi: 0.0000
                 Phi: 0.0000
                 XTD: 42.4100
              2theta: -20.0000
scan:
    Number of images: 100
               Slice: -35.0000 - 25.0000
         Image width: 0.6000
            Exp time: 20.0000
       Rotation axis: Omega
               Omega: 0.0000
                 Chi: -90.0000
                 Phi: 5.0000
                 XTD: 42.4100
              2theta: -20.0000

;
_diffrn_measurement_device 'Rigaku AFC7 & Mercury 70'
_diffrn_measurement_method dtprofit.ref
_diffrn_orient_matrix_type d*Trek
_diffrn_orient_matrix_UB_11 0.0765
_diffrn_orient_matrix_UB_12 0.0115
_diffrn_orient_matrix_UB_13 0.0490
_diffrn_orient_matrix_UB_21 -0.0059
_diffrn_orient_matrix_UB_22 -0.2876
_diffrn_orient_matrix_UB_23 0.0769
_diffrn_orient_matrix_UB_31 0.1573
_diffrn_orient_matrix_UB_32 -0.0300
_diffrn_orient_matrix_UB_33 -0.1001
_diffrn_radiation_detector 'Mercury 70 (2x2 bin mode)'
_diffrn_radiation_monochromator 'Graphite Monochromator'
_diffrn_radiation_source 'Sealed Tube'
_diffrn_radiation_type 'Mo K\a'
_diffrn_radiation_wavelength 0.71073
_diffrn_reflns_av_R_equivalents 0.0231
_diffrn_reflns_av_sigmaI/netI 0.0276
_diffrn_reflns_limit_h_max 16
_diffrn_reflns_limit_h_min -15
_diffrn_reflns_limit_k_max 4
_diffrn_reflns_limit_k_min -4
_diffrn_reflns_limit_l_max 7
_diffrn_reflns_limit_l_min -8
_diffrn_reflns_number 791
_diffrn_reflns_reduction_process 'Lp corrections applied'
_diffrn_reflns_theta_full 29.81
_diffrn_reflns_theta_max 29.81
_diffrn_reflns_theta_min 3.73
_diffrn_source_current 40.0000
_diffrn_source_power 2.0000
_diffrn_source_voltage 50.0000
_exptl_absorpt_coefficient_mu 36.625
_exptl_absorpt_correction_T_max 0.16
_exptl_absorpt_correction_T_min 0.085
_exptl_absorpt_correction_type multi-scan
_exptl_crystal_colour gray
_exptl_crystal_density_diffrn 8.538
_exptl_crystal_density_method 'not measured'
_exptl_crystal_description 'plate like'
_exptl_crystal_F_000 460
_exptl_crystal_size_max 0.15
_exptl_crystal_size_mid 0.06
_exptl_crystal_size_min 0.05
_refine_diff_density_max 3.784
_refine_diff_density_min -1.881
_refine_diff_density_rms 0.556
_refine_ls_extinction_method none
_refine_ls_goodness_of_fit_ref 1.155
_refine_ls_hydrogen_treatment mixed
_refine_ls_matrix_type full
_refine_ls_number_parameters 23
_refine_ls_number_reflns 307
_refine_ls_number_restraints 0
_refine_ls_restrained_S_all 1.155
_refine_ls_R_factor_all 0.0381
_refine_ls_R_factor_gt 0.0375
_refine_ls_shift/su_max 0.000
_refine_ls_shift/su_mean 0.000
_refine_ls_structure_factor_coef Fsqd
_refine_ls_weighting_details 'calc w=1/[\s^2^(Fo^2^)+(0.0487P)^2^+9.4907P] where P=(Fo^2^+2Fc^2^)/3'
_refine_ls_weighting_scheme calc
_refine_ls_wR_factor_gt 0.0892
_refine_ls_wR_factor_ref 0.0902
_reflns_number_gt 300
_reflns_number_total 307
_reflns_threshold_expression >2sigma(I)
_cod_data_source_file 409822.cff
_cod_data_source_block gd2mo2c3
_cod_depositor_comments
;
The following automatic conversions were performed:
'_exptl_absorpt_correction_type' value 'Multi-scan' changed to
'multi-scan' according to
'/home/saulius/struct/CIF-dictionaries/cif_core.dic' dictionary named
'cif_core.dic' version 2.4.1 from 2010-06-29.

Automatic conversion script
Id: cif_fix_enum 1555 2011-01-17 13:19:09Z saulius 

The following automatic conversions were performed:

'_symmetry_cell_setting' tag value 'monoclin' was replaced with
'monoclinic' value as specified in the replacement file
'/home/robertas/cod-tools/perl-scripts/inputs/replacement_values.lst'.

Automatic conversion script
Id: cif_fix_values 3143 2015-03-26 13:38:13Z robertas 
;
_cod_original_cell_volume 210.98(6)
_cod_original_sg_symbol_H-M C2/m
_cod_database_code 8102897

loop_
_symmetry_equiv_pos_as_xyz
'x, y, z'
'-x, y, -z'
'x+1/2, y+1/2, z'
'-x+1/2, y+1/2, -z'
'-x, -y, -z'
'x, -y, z'
'-x+1/2, -y+1/2, -z'
'x+1/2, -y+1/2, z'

loop_
_atom_site_label
_atom_site_type_symbol
_atom_site_fract_x
_atom_site_fract_y
_atom_site_fract_z
_atom_site_U_iso_or_equiv
_atom_site_adp_type
_atom_site_occupancy
_atom_site_symmetry_multiplicity
_atom_site_Wyckoff_symbol
_atom_site_calc_flag
_atom_site_refinement_flags
_atom_site_disorder_assembly
_atom_site_disorder_group
Gd Gd 0.39147(6) 0.0000 0.18063(12) 0.0175(3) Uani 1 4 i d S . .
Mo Mo 0.15766(11) 0.0000 0.3259(2) 0.0157(3) Uani 1 4 i d S . .
C1 C 0.2512(13) 0.0000 0.732(2) 0.017(2) Uani 1 4 i d S . .
C2 C 0.0000 0.0000 0.0000 0.021(4) Uani 1 2 a d S . .

loop_
_atom_site_aniso_label
_atom_site_aniso_U_11
_atom_site_aniso_U_22
_atom_site_aniso_U_33
_atom_site_aniso_U_23
_atom_site_aniso_U_13
_atom_site_aniso_U_12
Gd 0.0179(5) 0.0150(4) 0.0179(4) 0.000 0.0052(3) 0.000
Mo 0.0150(7) 0.0138(5) 0.0163(6) 0.000 0.0040(5) 0.000
C1 0.010(6) 0.024(7) 0.013(6) 0.000 0.000(5) 0.000
C2 0.026(11) 0.015(8) 0.027(10) 0.000 0.016(9) 0.000

loop_
_atom_type_symbol
_atom_type_description
_atom_type_scat_dispersion_real
_atom_type_scat_dispersion_imag
_atom_type_scat_source
C C 0.0033 0.0016 'International Tables Vol C Tables 4.2.6.8 and 6.1.1.4'
Mo Mo -1.6832 0.6857 'International Tables Vol C Tables 4.2.6.8 and 6.1.1.4'
Gd Gd -0.1653 3.9035 'International Tables Vol C Tables 4.2.6.8 and 6.1.1.4'

loop_
_geom_angle_atom_site_label_1
_geom_angle_atom_site_label_2
_geom_angle_atom_site_label_3
_geom_angle
_geom_angle_site_symmetry_1
_geom_angle_site_symmetry_3
_geom_angle_publ_flag
C1 Gd C2 79.4(3) 1_554 3 ?
C1 Gd C2 79.4(3) 1_554 3_545 ?
C2 Gd C2 81.53(2) 3 3_545 ?
C1 Gd C1 88.8(4) 1_554 7_546 ?
C2 Gd C1 168.2(3) 3 7_546 ?
C2 Gd C1 97.3(2) 3_545 7_546 ?
C1 Gd C1 88.8(4) 1_554 7_556 ?
C2 Gd C1 97.3(2) 3 7_556 ?
C2 Gd C1 168.2(3) 3_545 7_556 ?
C1 Gd C1 81.5(4) 7_546 7_556 ?
C1 Gd Mo 88.6(3) 1_554 . ?
C2 Gd Mo 136.876(15) 3 . ?
C2 Gd Mo 136.876(15) 3_545 . ?
C1 Gd Mo 40.8(2) 7_546 . ?
C1 Gd Mo 40.8(2) 7_556 . ?
C1 Gd Mo 40.6(2) 1_554 7_545 ?
C2 Gd Mo 85.15(2) 3 7_545 ?
C2 Gd Mo 39.94(2) 3_545 7_545 ?
C1 Gd Mo 86.5(3) 7_546 7_545 ?
C1 Gd Mo 128.3(3) 7_556 7_545 ?
Mo Gd Mo 111.73(3) . 7_545 ?
C1 Gd Mo 40.6(2) 1_554 7 ?
C2 Gd Mo 39.94(2) 3 7 ?
C2 Gd Mo 85.15(2) 3_545 7 ?
C1 Gd Mo 128.3(3) 7_546 7 ?
C1 Gd Mo 86.5(3) 7_556 7 ?
Mo Gd Mo 111.73(3) . 7 ?
Mo Gd Mo 62.99(3) 7_545 7 ?
C1 Gd Gd 90.000(1) 1_554 1_545 ?
C2 Gd Gd 130.765(11) 3 1_545 ?
C2 Gd Gd 49.235(11) 3_545 1_545 ?
C1 Gd Gd 49.2(2) 7_546 1_545 ?
C1 Gd Gd 130.8(2) 7_556 1_545 ?
Mo Gd Gd 90.0 . 1_545 ?
Mo Gd Gd 58.503(13) 7_545 1_545 ?
Mo Gd Gd 121.497(13) 7 1_545 ?
C1 Gd Gd 90.000(1) 1_554 1_565 ?
C2 Gd Gd 49.235(11) 3 1_565 ?
C2 Gd Gd 130.765(11) 3_545 1_565 ?
C1 Gd Gd 130.8(2) 7_546 1_565 ?
C1 Gd Gd 49.2(2) 7_556 1_565 ?
Mo Gd Gd 90.0 . 1_565 ?
Mo Gd Gd 121.497(13) 7_545 1_565 ?
Mo Gd Gd 58.503(13) 7 1_565 ?
Gd Gd Gd 180.00(6) 1_545 1_565 ?
C1 Gd Mo 116.1(3) 1_554 3 ?
C2 Gd Mo 37.60(2) 3 3 ?
C2 Gd Mo 81.74(2) 3_545 3 ?
C1 Gd Mo 154.1(3) 7_546 3 ?
C1 Gd Mo 104.5(2) 7_556 3 ?
Mo Gd Mo 139.31(3) . 3 ?
Mo Gd Mo 107.64(3) 7_545 3 ?
Mo Gd Mo 77.54(3) 7 3 ?
Gd Gd Mo 119.776(13) 1_545 3 ?
Gd Gd Mo 60.224(13) 1_565 3 ?
C1 Gd Mo 116.1(3) 1_554 3_545 ?
C2 Gd Mo 81.74(2) 3 3_545 ?
C2 Gd Mo 37.60(2) 3_545 3_545 ?
C1 Gd Mo 104.5(2) 7_546 3_545 ?
C1 Gd Mo 154.1(3) 7_556 3_545 ?
Mo Gd Mo 139.31(3) . 3_545 ?
Mo Gd Mo 77.54(3) 7_545 3_545 ?
Mo Gd Mo 107.64(3) 7 3_545 ?
Gd Gd Mo 60.224(13) 1_545 3_545 ?
Gd Gd Mo 119.776(13) 1_565 3_545 ?
Mo Gd Mo 59.55(3) 3 3_545 ?
C2 Mo C1 101.3(4) . 7_556 ?
C2 Mo C1 101.3(4) . 7_546 ?
C1 Mo C1 106.7(6) 7_556 7_546 ?
C2 Mo C1 151.8(4) . . ?
C1 Mo C1 95.3(4) 7_556 . ?
C1 Mo C1 95.3(4) 7_546 . ?
C2 Mo Mo 143.89(3) . 7_556 ?
C1 Mo Mo 48.6(4) 7_556 7_556 ?
C1 Mo Mo 106.3(4) 7_546 7_556 ?
C1 Mo Mo 46.7(2) . 7_556 ?
C2 Mo Mo 143.89(3) . 7_546 ?
C1 Mo Mo 106.3(4) 7_556 7_546 ?
C1 Mo Mo 48.6(4) 7_546 7_546 ?
C1 Mo Mo 46.7(2) . 7_546 ?
Mo Mo Mo 71.83(6) 7_556 7_546 ?
C2 Mo Gd 109.42(4) . . ?
C1 Mo Gd 53.3(3) 7_556 . ?
C1 Mo Gd 53.3(3) 7_546 . ?
C1 Mo Gd 98.8(4) . . ?
Mo Mo Gd 71.23(5) 7_556 . ?
Mo Mo Gd 71.23(5) 7_546 . ?
C2 Mo Gd 53.04(3) . 7_545 ?
C1 Mo Gd 101.3(3) 7_556 7_545 ?
C1 Mo Gd 50.1(4) 7_546 7_545 ?
C1 Mo Gd 144.64(17) . 7_545 ?
Mo Mo Gd 139.30(6) 7_556 7_545 ?
Mo Mo Gd 98.35(3) 7_546 7_545 ?
Gd Mo Gd 68.27(3) . 7_545 ?
C2 Mo Gd 53.04(3) . 7 ?
C1 Mo Gd 50.1(4) 7_556 7 ?
C1 Mo Gd 101.3(3) 7_546 7 ?
C1 Mo Gd 144.64(17) . 7 ?
Mo Mo Gd 98.35(3) 7_556 7 ?
Mo Mo Gd 139.30(6) 7_546 7 ?
Gd Mo Gd 68.27(3) . 7 ?
Gd Mo Gd 62.99(3) 7_545 7 ?
C2 Mo Gd 49.42(2) . 3_445 ?
C1 Mo Gd 148.2(4) 7_556 3_445 ?
C1 Mo Gd 93.1(3) 7_546 3_445 ?
C1 Mo Gd 107.6(3) . 3_445 ?
Mo Mo Gd 148.13(6) 7_556 3_445 ?
Mo Mo Gd 105.46(3) 7_546 3_445 ?
Gd Mo Gd 139.31(3) . 3_445 ?
Gd Mo Gd 72.36(3) 7_545 3_445 ?
Gd Mo Gd 102.46(3) 7 3_445 ?
C2 Mo Gd 49.42(2) . 3_455 ?
C1 Mo Gd 93.1(3) 7_556 3_455 ?
C1 Mo Gd 148.2(4) 7_546 3_455 ?
C1 Mo Gd 107.6(3) . 3_455 ?
Mo Mo Gd 105.46(3) 7_556 3_455 ?
Mo Mo Gd 148.13(6) 7_546 3_455 ?
Gd Mo Gd 139.31(3) . 3_455 ?
Gd Mo Gd 102.46(3) 7_545 3_455 ?
Gd Mo Gd 72.36(3) 7 3_455 ?
Gd Mo Gd 59.55(3) 3_445 3_455 ?
C2 Mo Gd 110.67(4) . 7_556 ?
C1 Mo Gd 90.3(3) 7_556 7_556 ?
C1 Mo Gd 140.0(4) 7_546 7_556 ?
C1 Mo Gd 46.2(3) . 7_556 ?
Mo Mo Gd 58.81(4) 7_556 7_556 ?
Mo Mo Gd 92.22(5) 7_546 7_556 ?
Gd Mo Gd 130.04(3) . 7_556 ?
Gd Mo Gd 161.37(4) 7_545 7_556 ?
Gd Mo Gd 116.869(17) 7 7_556 ?
Gd Mo Gd 90.10(3) 3_445 7_556 ?
Gd Mo Gd 62.00(3) 3_455 7_556 ?
Mo C1 Mo 106.7(6) 7_556 7_546 ?
Mo C1 Mo 84.7(4) 7_556 . ?
Mo C1 Mo 84.7(4) 7_546 . ?
Mo C1 Gd 89.3(4) 7_556 1_556 ?
Mo C1 Gd 89.3(4) 7_546 1_556 ?
Mo C1 Gd 169.8(7) . 1_556 ?
Mo C1 Gd 167.4(5) 7_556 7_546 ?
Mo C1 Gd 85.91(11) 7_546 7_546 ?
Mo C1 Gd 96.5(4) . 7_546 ?
Gd C1 Gd 91.2(4) 1_556 7_546 ?
Mo C1 Gd 85.91(11) 7_556 7_556 ?
Mo C1 Gd 167.4(5) 7_546 7_556 ?
Mo C1 Gd 96.5(4) . 7_556 ?
Gd C1 Gd 91.2(4) 1_556 7_556 ?
Gd C1 Gd 81.5(4) 7_546 7_556 ?
Mo C2 Mo 180.00(10) 5 . ?
Mo C2 Gd 87.02(3) 5 3_445 ?
Mo C2 Gd 92.98(3) . 3_445 ?
Mo C2 Gd 87.02(3) 5 3_455 ?
Mo C2 Gd 92.98(3) . 3_455 ?
Gd C2 Gd 81.53(2) 3_445 3_455 ?
Mo C2 Gd 92.98(3) 5 7 ?
Mo C2 Gd 87.02(3) . 7 ?
Gd C2 Gd 180.00(2) 3_445 7 ?
Gd C2 Gd 98.47(2) 3_455 7 ?
Mo C2 Gd 92.98(3) 5 7_545 ?
Mo C2 Gd 87.02(3) . 7_545 ?
Gd C2 Gd 98.47(2) 3_445 7_545 ?
Gd C2 Gd 180.00(3) 3_455 7_545 ?
Gd C2 Gd 81.53(2) 7 7_545 ?

loop_
_geom_bond_atom_site_label_1
_geom_bond_atom_site_label_2
_geom_bond_distance
_geom_bond_site_symmetry_2
_geom_bond_publ_flag
Gd C1 2.464(13) 1_554 ?
Gd C2 2.5710(5) 3 ?
Gd C2 2.5710(5) 3_545 ?
Gd C1 2.571(11) 7_546 ?
Gd C1 2.571(11) 7_556 ?
Gd Mo 3.1975(14) . ?
Gd Mo 3.2132(12) 7_545 ?
Gd Mo 3.2132(12) 7 ?
Gd Gd 3.3575(6) 1_545 ?
Gd Gd 3.3575(6) 1_565 ?
Gd Mo 3.3804(13) 3 ?
Gd Mo 3.3804(13) 3_545 ?
Mo C2 2.0654(12) . ?
Mo C1 2.093(9) 7_556 ?
Mo C1 2.093(9) 7_546 ?
Mo C1 2.156(13) . ?
Mo Mo 2.8618(19) 7_556 ?
Mo Mo 2.8618(19) 7_546 ?
Mo Gd 3.2132(12) 7_545 ?
Mo Gd 3.2132(12) 7 ?
Mo Gd 3.3804(13) 3_445 ?
Mo Gd 3.3804(13) 3_455 ?
Mo Gd 3.5389(12) 7_556 ?
C1 Mo 2.093(9) 7_556 ?
C1 Mo 2.093(9) 7_546 ?
C1 Gd 2.464(13) 1_556 ?
C1 Gd 2.571(11) 7_546 ?
C1 Gd 2.571(11) 7_556 ?
C2 Mo 2.0654(12) 5 ?
C2 Gd 2.5710(5) 3_445 ?
C2 Gd 2.5710(5) 3_455 ?
C2 Gd 2.5710(5) 7 ?
C2 Gd 2.5710(5) 7_545 ?
